data_7109227
loop_
_publ_author_name
'Takashi Okubo'
'Haruho Anma'
'Naoya Tanaka'
'Kento Himoto'
'Shu Seki'
'Akinori Saeki'
'Masahiko Maekawa'
'Takayoshi Kuroda-Sowa'

_publ_section_title
;
 Crystal structure and carrier transport properties of a new
 semiconducting 2D coordination polymer with a 3,5-dimethylpiperidine
 dithiocarbamate ligand
;
_journal_name_full Chem.Commun.
_journal_page_first 4316
_journal_paper_doi 10.1039/c2cc37137e
_journal_volume 49
_journal_year 2013
_chemical_formula_moiety 'C16 H28 Br3 Cu4 N2 S4'
_chemical_formula_sum 'C16 H28 Br3 Cu4 N2 S4'
_chemical_formula_weight 870.55
_space_group_IT_number 14
_symmetry_cell_setting monoclinic
_symmetry_Int_Tables_number 14
_symmetry_space_group_name_Hall '-P 2yn'
_symmetry_space_group_name_H-M 'P 1 21/n 1'
_atom_sites_solution_hydrogens geom
_atom_sites_solution_primary direct
_atom_sites_solution_secondary difmap
_cell_angle_alpha 90.0000
_cell_angle_beta 98.469(7)
_cell_angle_gamma 90.0000
_cell_formula_units_Z 4
_cell_length_a 7.823(4)
_cell_length_b 9.518(5)
_cell_length_c 33.157(16)
_cell_measurement_reflns_used 5351
_cell_measurement_temperature 120
_cell_measurement_theta_max 27.48
_cell_measurement_theta_min 3.07
_cell_volume 2442(2)
_computing_cell_refinement CrystalClear
_computing_data_collection 'CrystalClear (Rigaku Corp., 2000)'
_computing_data_reduction CrystalClear
_computing_molecular_graphics 'CrystalStructure 4.0'
_computing_publication_material 'CrystalStructure 4.0 (Rigaku, 2010)'
_computing_structure_refinement 'SHELXL97 (Sheldrick, 2008)'
_computing_structure_solution 'SHELXS97 (Sheldrick, 2008)'
_diffrn_ambient_temperature 120
_diffrn_detector_area_resol_mean 7.314
_diffrn_measured_fraction_theta_full 0.994
_diffrn_measured_fraction_theta_max 0.994
_diffrn_measurement_device_type 'Rigaku Mercury70'
_diffrn_measurement_method \w
_diffrn_radiation_type 'Mo K\a'
_diffrn_radiation_wavelength 0.71070
_diffrn_reflns_av_R_equivalents 0.0784
_diffrn_reflns_limit_h_max 10
_diffrn_reflns_limit_h_min -10
_diffrn_reflns_limit_k_max 12
_diffrn_reflns_limit_k_min -12
_diffrn_reflns_limit_l_max 43
_diffrn_reflns_limit_l_min -43
_diffrn_reflns_number 27866
_diffrn_reflns_theta_full 27.48
_diffrn_reflns_theta_max 27.48
_diffrn_standards_number 0
_exptl_absorpt_coefficient_mu 8.712
_exptl_absorpt_correction_T_max 0.418
_exptl_absorpt_correction_T_min 0.304
_exptl_absorpt_correction_type multi-scan
_exptl_absorpt_process_details 'REQAB (Rigaku, 1998)'
_exptl_crystal_colour black
_exptl_crystal_density_diffrn 2.368
_exptl_crystal_density_method 'not measured'
_exptl_crystal_description platelet
_exptl_crystal_F_000 1692.00
_exptl_crystal_size_max 0.200
_exptl_crystal_size_mid 0.200
_exptl_crystal_size_min 0.100
_refine_diff_density_max 0.870
_refine_diff_density_min -0.910
_refine_ls_extinction_method none
_refine_ls_goodness_of_fit_ref 1.130
_refine_ls_hydrogen_treatment constr
_refine_ls_number_parameters 262
_refine_ls_number_reflns 5565
_refine_ls_number_restraints 0
_refine_ls_R_factor_gt 0.0526
_refine_ls_shift/su_max 0.004
_refine_ls_structure_factor_coef Fsqd
_refine_ls_weighting_details 'w = 1/[\s^2^(Fo^2^)+(0.0384P)^2^+0.8249P] where P=(Fo^2^+2Fc^2^)/3'
_refine_ls_weighting_scheme calc
_refine_ls_wR_factor_ref 0.0981
_reflns_number_gt 4381
_reflns_number_total 5565
_reflns_threshold_expression F^2^>2.0\s(F^2^)
_cod_data_source_file c2cc37137e.txt
_cod_data_source_block CuBrPmCH3
_cod_database_code 7109227

loop_
_symmetry_equiv_pos_site_id
_symmetry_equiv_pos_as_xyz
1 +X,+Y,+Z
2 1/2-X,1/2+Y,1/2-Z
3 -X,-Y,-Z
4 1/2+X,1/2-Y,1/2+Z

loop_
_atom_site_label
_atom_site_type_symbol
_atom_site_fract_x
_atom_site_fract_y
_atom_site_fract_z
_atom_site_U_iso_or_equiv
_atom_site_adp_type
_atom_site_occupancy
_atom_site_symmetry_multiplicity
_atom_site_calc_flag
_atom_site_refinement_flags
Br1 Br 1.12861(7) 0.15292(6) 0.172105(17) 0.01404(13) Uani 1.0 4 d .
Br2 Br 0.93492(7) 0.15775(6) 0.269189(17) 0.01249(13) Uani 1.0 4 d .
Br3 Br 0.79847(8) 0.16364(6) 0.377703(18) 0.01690(14) Uani 1.0 4 d .
Cu1 Cu 0.94544(8) 0.65561(7) 0.27381(2) 0.00986(15) Uani 1.0 4 d .
Cu2 Cu 1.14430(9) 0.29941(7) 0.23305(2) 0.01203(16) Uani 1.0 4 d .
Cu3 Cu 0.93578(9) 0.00504(7) 0.20593(2) 0.01303(16) Uani 1.0 4 d .
Cu4 Cu 0.76537(9) 0.01486(7) 0.32051(2) 0.01513(17) Uani 1.0 4 d .
S1 S 0.99945(17) 0.50906(14) 0.22100(4) 0.0084(3) Uani 1.0 4 d .
S2 S 1.07726(17) 0.80412(14) 0.23158(4) 0.0081(3) Uani 1.0 4 d .
S3 S 0.91337(17) 0.80591(14) 0.32594(4) 0.0099(3) Uani 1.0 4 d .
S4 S 0.85243(17) 0.50780(14) 0.32192(4) 0.0089(3) Uani 1.0 4 d .
N1 N 1.1679(6) 0.6549(5) 0.16819(14) 0.0110(10) Uani 1.0 4 d .
N2 N 0.7953(6) 0.6629(5) 0.38719(14) 0.0126(10) Uani 1.0 4 d .
C1 C 1.0935(7) 0.6564(6) 0.20052(16) 0.0082(11) Uani 1.0 4 d .
C2 C 1.2012(9) 0.5256(7) 0.14582(18) 0.0197(14) Uani 1.0 4 d .
C3 C 1.1396(9) 0.5358(7) 0.10050(18) 0.0234(15) Uani 1.0 4 d .
C4 C 1.2003(9) 0.6714(6) 0.08273(18) 0.0195(14) Uani 1.0 4 d .
C5 C 1.1735(8) 0.8027(7) 0.10744(18) 0.0185(14) Uani 1.0 4 d .
C6 C 1.2443(8) 0.7821(6) 0.15124(17) 0.0145(13) Uani 1.0 4 d .
C7 C 1.2041(9) 0.4061(7) 0.07983(19) 0.0215(15) Uani 1.0 4 d .
C8 C 1.2609(9) 0.9282(6) 0.09054(19) 0.0198(14) Uani 1.0 4 d .
C9 C 0.8431(7) 0.6619(6) 0.35069(16) 0.0091(11) Uani 1.0 4 d .
C10 C 0.7689(8) 0.7967(6) 0.40830(17) 0.0163(13) Uani 1.0 4 d .
C11 C 0.8425(9) 0.7902(7) 0.45332(18) 0.0211(14) Uani 1.0 4 d .
C12 C 0.7725(9) 0.6608(7) 0.47284(19) 0.0204(14) Uani 1.0 4 d .
C13 C 0.8073(8) 0.5267(6) 0.45069(17) 0.0167(13) Uani 1.0 4 d .
C14 C 0.7305(8) 0.5371(6) 0.40611(16) 0.0137(13) Uani 1.0 4 d .
C15 C 0.7971(9) 0.9254(7) 0.47353(19) 0.0259(16) Uani 1.0 4 d .
C16 C 0.7328(9) 0.3971(7) 0.46964(19) 0.0234(15) Uani 1.0 4 d .
H2A H 1.1424 0.4456 0.1570 0.0237 Uiso 1.0 4 calc R
H2B H 1.3269 0.5061 0.1503 0.0237 Uiso 1.0 4 calc R
H3 H 1.0104 0.5348 0.0959 0.0281 Uiso 1.0 4 calc R
H4A H 1.1377 0.6833 0.0548 0.0234 Uiso 1.0 4 calc R
H4B H 1.3249 0.6625 0.0807 0.0234 Uiso 1.0 4 calc R
H5 H 1.0467 0.8219 0.1051 0.0222 Uiso 1.0 4 calc R
H6A H 1.2188 0.8660 0.1670 0.0174 Uiso 1.0 4 calc R
H6B H 1.3714 0.7714 0.1541 0.0174 Uiso 1.0 4 calc R
H7A H 1.1639 0.3209 0.0921 0.0258 Uiso 1.0 4 calc R
H7B H 1.3307 0.4066 0.0835 0.0258 Uiso 1.0 4 calc R
H7C H 1.1589 0.4078 0.0507 0.0258 Uiso 1.0 4 calc R
H8A H 1.3863 0.9143 0.0949 0.0238 Uiso 1.0 4 calc R
H8B H 1.2326 1.0139 0.1046 0.0238 Uiso 1.0 4 calc R
H8C H 1.2198 0.9372 0.0613 0.0238 Uiso 1.0 4 calc R
H10A H 0.6437 0.8174 0.4054 0.0195 Uiso 1.0 4 calc R
H10B H 0.8254 0.8740 0.3953 0.0195 Uiso 1.0 4 calc R
H11 H 0.9711 0.7824 0.4560 0.0253 Uiso 1.0 4 calc R
H12A H 0.6464 0.6714 0.4724 0.0245 Uiso 1.0 4 calc R
H12B H 0.8272 0.6540 0.5017 0.0245 Uiso 1.0 4 calc R
H13 H 0.9352 0.5144 0.4526 0.0200 Uiso 1.0 4 calc R
H14A H 0.7611 0.4520 0.3915 0.0165 Uiso 1.0 4 calc R
H14B H 0.6030 0.5418 0.4037 0.0165 Uiso 1.0 4 calc R
H15A H 0.6713 0.9369 0.4697 0.0311 Uiso 1.0 4 calc R
H15B H 0.8495 1.0051 0.4612 0.0311 Uiso 1.0 4 calc R
H15C H 0.8412 0.9214 0.5028 0.0311 Uiso 1.0 4 calc R
H16A H 0.7422 0.3150 0.4523 0.0281 Uiso 1.0 4 calc R
H16B H 0.6110 0.4138 0.4719 0.0281 Uiso 1.0 4 calc R
H16C H 0.7977 0.3799 0.4968 0.0281 Uiso 1.0 4 calc R

loop_
_atom_site_aniso_label
_atom_site_aniso_U_11
_atom_site_aniso_U_22
_atom_site_aniso_U_33
_atom_site_aniso_U_12
_atom_site_aniso_U_13
_atom_site_aniso_U_23
Br1 0.0181(3) 0.0111(3) 0.0142(3) -0.0033(3) 0.0065(3) -0.0019(3)
Br2 0.0133(3) 0.0138(3) 0.0112(3) -0.0050(3) 0.0046(3) -0.0006(3)
Br3 0.0220(3) 0.0135(3) 0.0156(3) -0.0016(3) 0.0040(3) -0.0026(3)
Cu1 0.0134(4) 0.0080(4) 0.0092(4) 0.0002(3) 0.0052(3) -0.0001(3)
Cu2 0.0120(4) 0.0108(4) 0.0131(4) 0.0004(3) 0.0010(3) 0.0006(3)
Cu3 0.0121(4) 0.0118(4) 0.0154(4) 0.0013(3) 0.0028(3) 0.0024(3)
Cu4 0.0150(4) 0.0151(4) 0.0146(4) 0.0020(3) 0.0002(3) -0.0015(3)
S1 0.0089(7) 0.0073(7) 0.0093(7) 0.0001(5) 0.0023(6) 0.0007(6)
S2 0.0093(7) 0.0067(7) 0.0086(7) -0.0001(5) 0.0018(6) -0.0004(5)
S3 0.0124(7) 0.0087(7) 0.0096(7) -0.0011(6) 0.0052(6) 0.0002(6)
S4 0.0105(7) 0.0072(7) 0.0095(7) -0.0002(6) 0.0026(6) -0.0008(6)
N1 0.017(3) 0.009(3) 0.008(3) 0.000(2) 0.004(2) 0.001(2)
N2 0.019(3) 0.008(3) 0.011(3) 0.001(2) 0.004(2) 0.001(2)
C1 0.004(3) 0.007(3) 0.013(3) 0.003(3) -0.001(3) 0.003(3)
C2 0.030(4) 0.013(4) 0.019(4) 0.005(3) 0.011(3) -0.001(3)
C3 0.037(4) 0.021(4) 0.013(4) 0.003(3) 0.007(3) 0.001(3)
C4 0.033(4) 0.014(4) 0.012(3) -0.003(3) 0.004(3) 0.000(3)
C5 0.024(4) 0.016(4) 0.017(4) 0.000(3) 0.008(3) 0.002(3)
C6 0.026(4) 0.009(3) 0.010(3) -0.005(3) 0.008(3) -0.002(3)
C7 0.032(4) 0.022(4) 0.013(4) 0.001(3) 0.009(3) -0.002(3)
C8 0.033(4) 0.014(4) 0.014(4) -0.003(3) 0.010(3) -0.001(3)
C9 0.009(3) 0.006(3) 0.011(3) 0.003(3) -0.002(3) 0.003(3)
C10 0.029(4) 0.012(3) 0.008(3) -0.001(3) 0.007(3) -0.001(3)
C11 0.031(4) 0.021(4) 0.011(3) -0.005(3) 0.001(3) -0.003(3)
C12 0.029(4) 0.019(4) 0.013(3) -0.003(3) 0.004(3) -0.002(3)
C13 0.023(4) 0.017(4) 0.010(3) -0.004(3) 0.003(3) 0.002(3)
C14 0.024(4) 0.013(3) 0.006(3) -0.002(3) 0.007(3) 0.001(3)
C15 0.046(5) 0.017(4) 0.017(4) -0.003(3) 0.011(4) -0.007(3)
C16 0.039(4) 0.017(4) 0.014(4) -0.002(3) 0.004(3) 0.006(3)

loop_
_atom_type_symbol
_atom_type_description
_atom_type_scat_dispersion_real
_atom_type_scat_dispersion_imag
_atom_type_scat_source
C C 0.0033 0.0016
;
International Tables for Crystallography
(1992, Vol. C, Tables 4.2.6.8 and 6.1.1.4)
;
H H 0.0000 0.0000
;
International Tables for Crystallography
(1992, Vol. C, Table 6.1.1.4)
;
N N 0.0061 0.0033
;
International Tables for Crystallography
(1992, Vol. C, Tables 4.2.6.8 and 6.1.1.4)
;
Cu Cu 0.3201 1.2651
;
International Tables for Crystallography
(1992, Vol. C, Tables 4.2.6.8 and 6.1.1.4)
;
S S 0.1246 0.1234
;
International Tables for Crystallography
(1992, Vol. C, Tables 4.2.6.8 and 6.1.1.4)
;
Br Br -0.2901 2.4595
;
International Tables for Crystallography
(1992, Vol. C, Tables 4.2.6.8 and 6.1.1.4)
;

loop_
_geom_angle_atom_site_label_1
_geom_angle_atom_site_label_2
_geom_angle_atom_site_label_3
_geom_angle
_geom_angle_publ_flag
_geom_angle_site_symmetry_1
_geom_angle_site_symmetry_3
Cu2 Br1 Cu3 84.76(4) yes . .
Cu2 Br2 Cu3 80.53(4) yes . .
Cu2 Br2 Cu4 168.20(3) yes . .
Cu3 Br2 Cu4 107.13(5) yes . .
S1 Cu1 S2 76.48(7) yes . .
S1 Cu1 S3 175.64(6) yes . .
S1 Cu1 S4 105.30(7) yes . .
S2 Cu1 S3 100.49(7) yes . .
S2 Cu1 S4 171.73(6) yes . .
S3 Cu1 S4 77.25(7) yes . .
Br1 Cu2 Br2 97.43(4) yes . .
Br1 Cu2 S1 112.82(5) yes . .
Br1 Cu2 S2 111.01(5) yes . 2_745
Br2 Cu2 S1 101.89(6) yes . .
Br2 Cu2 S2 113.14(6) yes . 2_745
S1 Cu2 S2 118.26(6) yes . 2_745
Br1 Cu3 Br2 97.20(4) yes . .
Br1 Cu3 S2 110.50(6) yes . 1_545
Br1 Cu3 S4 116.18(6) yes . 2_645
Br2 Cu3 S2 103.19(6) yes . 1_545
Br2 Cu3 S4 101.64(5) yes . 2_645
S2 Cu3 S4 122.97(6) yes 1_545 2_645
Br2 Cu4 Br3 101.58(5) yes . .
Br2 Cu4 S1 96.78(6) yes . 2_645
Br2 Cu4 S3 101.45(6) yes . 1_545
Br3 Cu4 S1 118.50(5) yes . 2_645
Br3 Cu4 S3 117.67(5) yes . 1_545
S1 Cu4 S3 115.05(6) yes 2_645 1_545
Cu1 S1 Cu2 121.93(7) yes . .
Cu1 S1 Cu4 100.81(7) yes . 2_655
Cu1 S1 C1 86.86(19) yes . .
Cu2 S1 Cu4 119.95(7) yes . 2_655
Cu2 S1 C1 122.24(19) yes . .
Cu4 S1 C1 98.02(17) yes 2_655 .
Cu1 S2 Cu2 98.63(6) yes . 2_755
Cu1 S2 Cu3 119.51(7) yes . 1_565
Cu1 S2 C1 86.77(19) yes . .
Cu2 S2 Cu3 124.51(7) yes 2_755 1_565
Cu2 S2 C1 97.90(17) yes 2_755 .
Cu3 S2 C1 121.24(18) yes 1_565 .
Cu1 S3 Cu4 126.39(7) yes . 1_565
Cu1 S3 C9 86.61(19) yes . .
Cu4 S3 C9 122.2(2) yes 1_565 .
Cu1 S4 Cu3 96.81(6) yes . 2_655
Cu1 S4 C9 84.81(19) yes . .
Cu3 S4 C9 96.34(18) yes 2_655 .
C1 N1 C2 124.0(5) yes . .
C1 N1 C6 123.8(5) yes . .
C2 N1 C6 112.0(5) yes . .
C9 N2 C10 121.2(5) yes . .
C9 N2 C14 123.1(5) yes . .
C10 N2 C14 114.6(5) yes . .
S1 C1 S2 109.9(3) yes . .
S1 C1 N1 125.0(5) yes . .
S2 C1 N1 125.1(5) yes . .
N1 C2 C3 113.0(5) yes . .
C2 C3 C4 111.5(5) yes . .
C2 C3 C7 108.3(5) yes . .
C4 C3 C7 111.6(6) yes . .
C3 C4 C5 114.2(6) yes . .
C4 C5 C6 110.8(5) yes . .
C4 C5 C8 109.9(6) yes . .
C6 C5 C8 109.8(5) yes . .
N1 C6 C5 111.2(5) yes . .
S3 C9 S4 111.3(3) yes . .
S3 C9 N2 125.7(5) yes . .
S4 C9 N2 123.0(4) yes . .
N2 C10 C11 111.7(5) yes . .
C10 C11 C12 109.9(5) yes . .
C10 C11 C15 108.7(5) yes . .
C12 C11 C15 112.0(6) yes . .
C11 C12 C13 111.8(6) yes . .
C12 C13 C14 110.1(5) yes . .
C12 C13 C16 111.8(6) yes . .
C14 C13 C16 109.4(5) yes . .
N2 C14 C13 110.9(5) yes . .
N1 C2 H2A 108.989 no . .
N1 C2 H2B 108.978 no . .
C3 C2 H2A 108.977 no . .
C3 C2 H2B 108.976 no . .
H2A C2 H2B 107.773 no . .
C2 C3 H3 108.441 no . .
C4 C3 H3 108.437 no . .
C7 C3 H3 108.437 no . .
C3 C4 H4A 108.698 no . .
C3 C4 H4B 108.694 no . .
C5 C4 H4A 108.692 no . .
C5 C4 H4B 108.699 no . .
H4A C4 H4B 107.618 no . .
C4 C5 H5 108.781 no . .
C6 C5 H5 108.762 no . .
C8 C5 H5 108.778 no . .
N1 C6 H6A 109.387 no . .
N1 C6 H6B 109.398 no . .
C5 C6 H6A 109.411 no . .
C5 C6 H6B 109.407 no . .
H6A C6 H6B 108.009 no . .
C3 C7 H7A 109.486 no . .
C3 C7 H7B 109.473 no . .
C3 C7 H7C 109.468 no . .
H7A C7 H7B 109.472 no . .
H7A C7 H7C 109.465 no . .
H7B C7 H7C 109.465 no . .
C5 C8 H8A 109.478 no . .
C5 C8 H8B 109.489 no . .
C5 C8 H8C 109.464 no . .
H8A C8 H8B 109.480 no . .
H8A C8 H8C 109.460 no . .
H8B C8 H8C 109.456 no . .
N2 C10 H10A 109.279 no . .
N2 C10 H10B 109.274 no . .
C11 C10 H10A 109.269 no . .
C11 C10 H10B 109.282 no . .
H10A C10 H10B 107.942 no . .
C10 C11 H11 108.736 no . .
C12 C11 H11 108.726 no . .
C15 C11 H11 108.728 no . .
C11 C12 H12A 109.244 no . .
C11 C12 H12B 109.255 no . .
C13 C12 H12A 109.250 no . .
C13 C12 H12B 109.260 no . .
H12A C12 H12B 107.939 no . .
C12 C13 H13 108.500 no . .
C14 C13 H13 108.520 no . .
C16 C13 H13 108.505 no . .
N2 C14 H14A 109.474 no . .
N2 C14 H14B 109.470 no . .
C13 C14 H14A 109.463 no . .
C13 C14 H14B 109.466 no . .
H14A C14 H14B 108.062 no . .
C11 C15 H15A 109.476 no . .
C11 C15 H15B 109.477 no . .
C11 C15 H15C 109.475 no . .
H15A C15 H15B 109.477 no . .
H15A C15 H15C 109.459 no . .
H15B C15 H15C 109.462 no . .
C13 C16 H16A 109.467 no . .
C13 C16 H16B 109.470 no . .
C13 C16 H16C 109.473 no . .
H16A C16 H16B 109.466 no . .
H16A C16 H16C 109.466 no . .
H16B C16 H16C 109.484 no . .

loop_
_geom_bond_atom_site_label_1
_geom_bond_atom_site_label_2
_geom_bond_distance
_geom_bond_publ_flag
_geom_bond_site_symmetry_2
Br1 Cu2 2.4432(13) yes .
Br1 Cu3 2.4521(12) yes .
Br2 Cu2 2.5524(12) yes .
Br2 Cu3 2.5526(13) yes .
Br2 Cu4 2.6775(12) yes .
Br3 Cu4 2.3502(12) yes .
Cu1 S1 2.3255(17) yes .
Cu1 S2 2.3339(17) yes .
Cu1 S3 2.2857(17) yes .
Cu1 S4 2.3227(17) yes .
Cu2 S1 2.3004(18) yes .
Cu2 S2 2.3173(18) yes 2_745
Cu3 S2 2.3082(17) yes 1_545
Cu3 S4 2.3073(18) yes 2_645
Cu4 S1 2.3129(17) yes 2_645
Cu4 S3 2.2949(18) yes 1_545
S1 C1 1.765(6) yes .
S2 C1 1.758(6) yes .
S3 C9 1.728(6) yes .
S4 C9 1.757(6) yes .
N1 C1 1.293(8) yes .
N1 C2 1.479(8) yes .
N1 C6 1.496(8) yes .
N2 C9 1.318(8) yes .
N2 C10 1.482(8) yes .
N2 C14 1.476(8) yes .
C2 C3 1.512(9) yes .
C3 C4 1.523(9) yes .
C3 C7 1.534(9) yes .
C4 C5 1.526(9) yes .
C5 C6 1.489(8) yes .
C5 C8 1.523(9) yes .
C10 C11 1.520(8) yes .
C11 C12 1.530(9) yes .
C11 C15 1.517(9) yes .
C12 C13 1.517(9) yes .
C13 C14 1.515(8) yes .
C13 C16 1.537(9) yes .
C2 H2A 0.990 no .
C2 H2B 0.990 no .
C3 H3 1.000 no .
C4 H4A 0.990 no .
C4 H4B 0.990 no .
C5 H5 1.000 no .
C6 H6A 0.990 no .
C6 H6B 0.990 no .
C7 H7A 0.980 no .
C7 H7B 0.980 no .
C7 H7C 0.980 no .
C8 H8A 0.980 no .
C8 H8B 0.980 no .
C8 H8C 0.980 no .
C10 H10A 0.990 no .
C10 H10B 0.990 no .
C11 H11 1.000 no .
C12 H12A 0.990 no .
C12 H12B 0.990 no .
C13 H13 1.000 no .
C14 H14A 0.990 no .
C14 H14B 0.990 no .
C15 H15A 0.980 no .
C15 H15B 0.980 no .
C15 H15C 0.980 no .
C16 H16A 0.980 no .
C16 H16B 0.980 no .
C16 H16C 0.980 no .

loop_
_geom_contact_atom_site_label_1
_geom_contact_atom_site_label_2
_geom_contact_distance
_geom_contact_publ_flag
_geom_contact_site_symmetry_2
Br1 Cu1 3.5440(17) no 2_745
Br1 N2 3.599(5) no 2_645
Br2 Cu1 3.1045(16) no 2_645
Br2 N1 3.474(5) no 2_745
Br2 C6 3.565(6) no 2_745
Cu4 C10 3.572(6) no 1_545
S1 C2 3.145(7) no .
S2 C6 3.142(7) no .
S3 C10 3.107(7) no .
S4 C14 3.093(6) no .
N1 C4 2.886(8) no .
N2 C12 2.872(8) no .
C1 C3 3.577(9) no .
C1 C5 3.525(9) no .
C2 C5 2.922(9) no .
C3 C6 2.930(9) no .
C10 C13 2.923(9) no .
C11 C14 2.935(9) no .
Br1 H2A 2.8352 no .
Br1 H6A 2.8321 no 1_545
Br1 H7A 3.1432 no .
Br1 H8B 2.8225 no 1_545
Br1 H10A 3.4610 no 2_645
Br1 H14B 3.0612 no 2_645
Br2 H2B 3.3492 no 2_745
Br2 H6B 2.9656 no 2_745
Br3 H2B 3.5360 no 2_745
Br3 H3 2.9541 no 2_645
Br3 H4B 3.0638 no 2_745
Br3 H5 3.2155 no 2_645
Br3 H6B 3.1044 no 2_745
Br3 H8A 3.4546 no 2_745
Br3 H10B 2.8189 no 1_545
Br3 H14A 2.8051 no .
Br3 H15B 3.1271 no 1_545
Br3 H16A 2.9497 no .
Cu2 H2A 2.8771 no .
Cu2 H6A 3.3900 no 2_745
Cu3 H6A 3.0276 no 1_545
Cu3 H14A 3.4066 no 2_645
Cu4 H2A 3.4443 no 2_645
Cu4 H2B 3.1955 no 2_745
Cu4 H10B 2.7960 no 1_545
S1 H2A 2.6097 no .
S2 H6A 2.6194 no .
S3 H2B 2.8124 no 2_755
S3 H7B 3.4888 no 2_755
S3 H10B 2.5774 no .
S4 H6A 3.5838 no 2_745
S4 H6B 3.1392 no 2_745
S4 H8A 3.3036 no 2_745
S4 H14A 2.5705 no .
S4 H14B 3.5801 no .
N1 H3 2.7737 no .
N1 H4B 3.3131 no .
N1 H5 2.6859 no .
N2 H8A 3.4237 no 2_745
N2 H11 2.7328 no .
N2 H12A 3.2130 no .
N2 H13 2.6822 no .
C1 H2A 2.5322 no .
C1 H2B 3.0080 no .
C1 H5 3.5042 no .
C1 H6A 2.5491 no .
C1 H6B 3.0457 no .
C2 H4A 3.3430 no .
C2 H4B 2.8125 no .
C2 H5 3.2792 no .
C2 H6A 3.3128 no .
C2 H6B 2.6857 no .
C2 H7A 2.6269 no .
C2 H7B 2.6828 no .
C2 H7C 3.3193 no .
C2 H10A 3.5690 no 2_645
C3 H5 2.8281 no .
C3 H6B 3.2446 no .
C3 H10A 3.0236 no 2_645
C3 H15A 3.2481 no 2_645
C4 H2A 3.3497 no .
C4 H2B 2.7963 no .
C4 H6A 3.3368 no .
C4 H6B 2.7147 no .
C4 H7A 3.3663 no .
C4 H7B 2.7173 no .
C4 H7C 2.7255 no .
C4 H8A 2.7298 no .
C4 H8B 3.3411 no .
C4 H8C 2.6386 no .
C4 H12B 3.4291 no 4_564
C4 H15C 3.1444 no 4_564
C5 H2B 3.3054 no .
C5 H3 2.8517 no .
C5 H14B 3.1232 no 2_655
C5 H16A 3.5512 no 2_655
C5 H16B 3.3574 no 2_655
C6 H2A 3.3122 no .
C6 H2B 2.7059 no .
C6 H3 3.3559 no .
C6 H4A 3.3209 no .
C6 H4B 2.7558 no .
C6 H8A 2.6300 no .
C6 H8B 2.6893 no .
C6 H8C 3.3086 no .
C7 H2A 2.7005 no .
C7 H2B 2.5745 no .
C7 H4A 2.7927 no .
C7 H4B 2.6162 no .
C7 H10A 2.9572 no 2_645
C7 H11 3.1847 no 2_745
C7 H15A 3.1597 no 2_645
C7 H15C 3.3443 no 4_564
C8 H4A 2.7260 no .
C8 H4B 2.6075 no .
C8 H6A 2.6695 no .
C8 H6B 2.6237 no .
C8 H12B 3.1650 no 4_564
C8 H13 3.0612 no 2_755
C8 H14B 3.0769 no 2_655
C8 H16B 3.3164 no 2_655
C9 H8A 3.4879 no 2_745
C9 H10A 2.9577 no .
C9 H10B 2.5175 no .
C9 H14A 2.5482 no .
C9 H14B 2.9821 no .
C10 H3 3.1364 no 2_655
C10 H7A 3.3910 no 2_655
C10 H7B 3.2757 no 2_755
C10 H12A 2.7317 no .
C10 H12B 3.3493 no .
C10 H13 3.2402 no .
C10 H14A 3.3260 no .
C10 H14B 2.7449 no .
C10 H15A 2.6392 no .
C10 H15B 2.6621 no .
C10 H15C 3.3190 no .
C11 H7B 3.1899 no 2_755
C11 H13 2.7238 no .
C11 H14B 3.3018 no .
C11 H16C 3.4512 no 3_766
C12 H4A 3.3960 no 4_465
C12 H8C 3.1609 no 4_465
C12 H10A 2.7526 no .
C12 H10B 3.3497 no .
C12 H13 3.5303 no 3_766
C12 H14A 3.3392 no .
C12 H14B 2.7215 no .
C12 H15A 2.7423 no .
C12 H15B 3.3647 no .
C12 H15C 2.6965 no .
C12 H16A 3.3619 no .
C12 H16B 2.6667 no .
C12 H16C 2.7875 no .
C12 H16C 3.3874 no 3_766
C13 H8A 3.2003 no 2_745
C13 H10A 3.3146 no .
C13 H11 2.7443 no .
C13 H12B 3.5069 no 3_766
C13 H13 3.5495 no 3_766
C13 H16C 3.4335 no 3_766
C14 H5 2.9659 no 2_645
C14 H8A 3.2222 no 2_745
C14 H8B 3.5948 no 2_645
C14 H10A 2.7527 no .
C14 H10B 3.3230 no .
C14 H11 3.2889 no .
C14 H12A 2.7078 no .
C14 H12B 3.3380 no .
C14 H16A 2.6029 no .
C14 H16B 2.7597 no .
C14 H16C 3.3301 no .
C15 H3 3.2473 no 2_655
C15 H4A 3.2965 no 4_465
C15 H7C 3.5434 no 2_655
C15 H7C 3.3231 no 4_465
C15 H10A 2.6080 no .
C15 H10B 2.6818 no .
C15 H12A 2.6868 no .
C15 H12B 2.7441 no .
C15 H15B 3.3165 no 3_776
C15 H15C 3.1776 no 3_776
C16 H4A 3.5359 no 2_645
C16 H5 3.1370 no 2_645
C16 H8C 3.5587 no 2_645
C16 H8C 3.4380 no 4_465
C16 H11 3.5609 no 3_766
C16 H12A 2.7024 no .
C16 H12B 2.7242 no .
C16 H12B 3.4679 no 3_766
C16 H13 3.4837 no 3_766
C16 H14A 2.6827 no .
C16 H14B 2.6570 no .
H2A H3 2.2963 no .
H2A H6B 3.5893 no .
H2A H7A 2.4856 no .
H2A H7B 3.0516 no .
H2A H7C 3.5672 no .
H2A H10A 3.0687 no 2_645
H2B H3 2.8526 no .
H2B H4B 2.7441 no .
H2B H6A 3.5900 no .
H2B H6B 2.5495 no .
H2B H7A 2.7805 no .
H2B H7B 2.4132 no .
H2B H7C 3.4986 no .
H2B H10B 3.5321 no 2_745
H3 H4A 2.2931 no .
H3 H4B 2.8555 no .
H3 H5 2.7599 no .
H3 H7A 2.3765 no .
H3 H7B 2.8712 no .
H3 H7C 2.3627 no .
H3 H10A 2.3911 no 2_645
H3 H10B 3.0904 no 2_645
H3 H15A 2.5909 no 2_645
H3 H15B 3.1668 no 2_645
H3 H16A 3.5557 no 2_655
H4A H5 2.3207 no .
H4A H7B 3.1150 no .
H4A H7C 2.6328 no .
H4A H8A 3.1023 no .
H4A H8B 3.5800 no .
H4A H8C 2.5011 no .
H4A H12A 3.0688 no 4_564
H4A H12B 2.9089 no 4_564
H4A H15A 3.3798 no 2_645
H4A H15A 3.0904 no 4_564
H4A H15C 2.7037 no 4_564
H4A H16A 3.2022 no 2_655
H4A H16B 2.9785 no 2_655
H4B H5 2.8654 no .
H4B H6B 2.6213 no .
H4B H7A 3.5277 no .
H4B H7B 2.4379 no .
H4B H7C 2.8595 no .
H4B H8A 2.4751 no .
H4B H8B 3.5353 no .
H4B H8C 2.7871 no .
H4B H12B 3.1516 no 4_564
H4B H15B 3.4217 no 2_745
H4B H15C 2.7265 no 4_564
H5 H6A 2.3197 no .
H5 H6B 2.8476 no .
H5 H8A 2.8654 no .
H5 H8B 2.3372 no .
H5 H8C 2.3939 no .
H5 H14A 2.7243 no 2_655
H5 H14B 2.3945 no 2_655
H5 H16A 2.7325 no 2_655
H5 H16B 2.8083 no 2_655
H6A H8A 2.9256 no .
H6A H8B 2.5186 no .
H6A H8C 3.5707 no .
H6A H14B 3.5895 no 2_655
H6B H8A 2.4053 no .
H6B H8B 2.9468 no .
H6B H8C 3.5072 no .
H7A H8B 2.9881 no 1_545
H7A H10A 2.4194 no 2_645
H7A H11 3.4897 no 2_745
H7A H12A 3.3112 no 2_645
H7A H14B 3.3938 no 2_645
H7A H15A 3.2725 no 2_645
H7B H10B 2.6969 no 2_745
H7B H11 2.4728 no 2_745
H7B H15B 3.2293 no 2_745
H7B H15C 3.1494 no 4_564
H7C H10A 3.0796 no 2_645
H7C H11 3.1680 no 2_745
H7C H12A 3.2880 no 2_645
H7C H15A 2.5867 no 2_645
H7C H15A 3.0785 no 4_564
H7C H15C 2.8042 no 4_564
H7C H16C 3.5259 no 4_554
H8A H12B 3.1265 no 4_564
H8A H13 2.4461 no 2_755
H8A H14A 2.7522 no 2_755
H8B H13 3.4334 no 2_755
H8B H14B 2.6127 no 2_655
H8B H16B 3.5439 no 2_655
H8C H12A 3.0944 no 4_564
H8C H12B 2.4196 no 4_564
H8C H13 2.8982 no 2_755
H8C H14B 3.0959 no 2_655
H8C H16B 2.6685 no 2_655
H8C H16B 3.2813 no 4_564
H8C H16C 2.8909 no 4_564
H10A H11 2.8678 no .
H10A H12A 2.6190 no .
H10A H14B 2.6423 no .
H10A H15A 2.3977 no .
H10A H15B 2.8868 no .
H10A H15C 3.5099 no .
H10B H11 2.3325 no .
H10B H15A 2.9629 no .
H10B H15B 2.5008 no .
H10B H15C 3.5766 no .
H11 H12A 2.8765 no .
H11 H12B 2.3567 no .
H11 H13 2.5666 no .
H11 H15A 2.8606 no .
H11 H15B 2.3397 no .
H11 H15B 3.5292 no 3_776
H11 H15C 2.3769 no .
H11 H15C 3.3731 no 3_776
H11 H16C 2.6970 no 3_766
H12A H13 2.8656 no .
H12A H14B 2.5712 no .
H12A H15A 2.5364 no .
H12A H15B 3.5949 no .
H12A H15C 2.9228 no .
H12A H16A 3.5590 no .
H12A H16B 2.4677 no .
H12A H16B 3.0342 no 3_666
H12A H16C 3.0778 no .
H12B H13 2.3524 no .
H12B H13 2.7385 no 3_766
H12B H15A 3.0787 no .
H12B H15C 2.5476 no .
H12B H16A 3.5003 no 3_766
H12B H16B 2.9273 no .
H12B H16C 2.6223 no .
H12B H16C 2.9453 no 3_766
H13 H13 3.1719 no 3_766
H13 H14A 2.3431 no .
H13 H14B 2.8654 no .
H13 H16A 2.4244 no .
H13 H16B 2.8711 no .
H13 H16C 2.3267 no .
H13 H16C 2.6769 no 3_766
H14A H16A 2.4213 no .
H14A H16B 3.0886 no .
H14A H16C 3.5267 no .
H14B H16A 2.8151 no .
H14B H16B 2.5635 no .
H14B H16C 3.5839 no .
H15B H15B 3.2220 no 3_776
H15B H15C 2.6304 no 3_776
H15B H16A 3.0690 no 1_565
H15C H15C 2.9288 no 3_776
H16B H16B 3.1818 no 3_666
